data_7216545
loop_
_publ_author_name
'Gryl, M.'
'Seidler, T.'
'Stadnicka, K.'
'Matulkov\'a, I.'
'N\<emec, I.'
'Tesa\<rov\'a, N.'
'N\<emec, P.'

_publ_section_title
;
 The crystal structure and optical properties of a pharmaceutical
 co-crystal -- the case of the melamine--barbital addition compound
;
_journal_issue 26
_journal_name_full CrystEngComm
_journal_page_first 5765
_journal_paper_doi 10.1039/c4ce00178h
_journal_volume 16
_journal_year 2014
_chemical_formula_moiety 'C8 H12 N2 O3, C3 H6 N6'
_chemical_formula_sum 'C11 H18 N8 O3'
_chemical_formula_weight 310.33
_chemical_name_common 'melamine barbital addition compound'
_chemical_name_systematic
;
 ?
;
_space_group_crystal_system orthorhombic
_space_group_IT_number 31
_space_group_name_Hall 'P 2ac -2'
_space_group_name_H-M_alt 'P m n 21'
_symmetry_space_group_name_Hall 'P 2ac -2'
_symmetry_space_group_name_H-M 'P m n 21'
_atom_sites_solution_hydrogens difmap
_audit_creation_method SHELXL-2013
_cell_angle_alpha 90
_cell_angle_beta 90
_cell_angle_gamma 90
_cell_formula_units_Z 2
_cell_length_a 9.5289(3)
_cell_length_b 9.1191(3)
_cell_length_c 8.6670(2)
_cell_measurement_reflns_used 8667
_cell_measurement_temperature 110(2)
_cell_measurement_theta_max 45.3807
_cell_measurement_theta_min 3.0857
_cell_volume 753.12(4)
_computing_cell_refinement
;
CrysAlisPro, Oxford Diffraction Ltd.,
Version 1.171.33.52 (release 06-11-2009 CrysAlis171 .NET)
(compiled Nov  6 2009,16:24:50)
;
_computing_data_collection
;
CrysAlisPro, Oxford Diffraction Ltd.,
Version 1.171.33.52 (release 06-11-2009 CrysAlis171 .NET)
(compiled Nov  6 2009,16:24:50)
;
_computing_data_reduction
;
CrysAlisPro, Oxford Diffraction Ltd.,
Version 1.171.33.52 (release 06-11-2009 CrysAlis171 .NET)
(compiled Nov  6 2009,16:24:50)
;
_computing_molecular_graphics 'Ortep3 (Farrugia, 1997)'
_computing_publication_material 'SHELXL-2013 (Sheldrick, 2013)'
_computing_structure_refinement 'SHELXL-2013 (Sheldrick, 2013)'
_computing_structure_solution 'SIR-97 (ALTOMARE et al., 1999)'
_diffrn_ambient_temperature 110(2)
_diffrn_detector_area_resol_mean 10.3756
_diffrn_measured_fraction_theta_full 0.999
_diffrn_measured_fraction_theta_max 0.998
_diffrn_measurement_device_type 'SuperNova, Dual, Cu at zero, Atlas'
_diffrn_measurement_method '\w scans'
_diffrn_radiation_monochromator mirror
_diffrn_radiation_source 'SuperNova (Mo) X-ray Source'
_diffrn_radiation_type MoK\a
_diffrn_radiation_wavelength 0.71073
_diffrn_reflns_av_R_equivalents 0.0572
_diffrn_reflns_av_unetI/netI 0.0739
_diffrn_reflns_Laue_measured_fraction_full 0.999
_diffrn_reflns_Laue_measured_fraction_max 0.998
_diffrn_reflns_limit_h_max 18
_diffrn_reflns_limit_h_min -19
_diffrn_reflns_limit_k_max 18
_diffrn_reflns_limit_k_min -18
_diffrn_reflns_limit_l_max 17
_diffrn_reflns_limit_l_min -17
_diffrn_reflns_number 32340
_diffrn_reflns_point_group_measured_fraction_full 0.999
_diffrn_reflns_point_group_measured_fraction_max 0.998
_diffrn_reflns_theta_full 25.242
_diffrn_reflns_theta_max 45.498
_diffrn_reflns_theta_min 3.092
_exptl_absorpt_coefficient_mu 0.104
_exptl_absorpt_correction_T_max 0.9917
_exptl_absorpt_correction_T_min 0.9775
_exptl_absorpt_correction_type multi-scan
_exptl_absorpt_process_details
;
CrysAlisPro, Oxford Diffraction Ltd.,
Version 1.171.33.66 (release 28-04-2010 CrysAlis171 .NET)
(compiled Apr 28 2010,14:27:37)
Empirical absorption correction using spherical harmonics,
 implemented in SCALE3 ABSPACK scaling algorithm.
;
_exptl_crystal_colour colorless
_exptl_crystal_density_diffrn 1.368
_exptl_crystal_description needle
_exptl_crystal_F_000 328
_exptl_crystal_size_max 0.220
_exptl_crystal_size_mid 0.120
_exptl_crystal_size_min 0.080
_refine_diff_density_max 0.517
_refine_diff_density_min -0.286
_refine_diff_density_rms 0.061
_refine_ls_abs_structure_details
;
 Flack x determined using 0 quotients [(I+)-(I-)]/[(I+)+(I-)]
 (Parsons and Flack (2004), Acta Cryst. A60, s61).
;
_refine_ls_abs_structure_Flack 0.000
_refine_ls_extinction_method none
_refine_ls_goodness_of_fit_ref 0.892
_refine_ls_hydrogen_treatment refxyz
_refine_ls_matrix_type full
_refine_ls_number_parameters 144
_refine_ls_number_reflns 6553
_refine_ls_number_restraints 11
_refine_ls_restrained_S_all 0.898
_refine_ls_R_factor_all 0.0887
_refine_ls_R_factor_gt 0.0453
_refine_ls_shift/su_max 0.000
_refine_ls_shift/su_mean 0.000
_refine_ls_structure_factor_coef Fsqd
_refine_ls_weighting_details 'w=1/[\s^2^(Fo^2^)+(0.0462P)^2^] where P=(Fo^2^+2Fc^2^)/3'
_refine_ls_weighting_scheme calc
_refine_ls_wR_factor_gt 0.0900
_refine_ls_wR_factor_ref 0.0986
_reflns_Friedel_coverage 0.918
_reflns_Friedel_fraction_full 1.000
_reflns_Friedel_fraction_max 0.999
_reflns_number_gt 3971
_reflns_number_total 6553
_reflns_threshold_expression 'I > 2\s(I)'
_cod_data_source_file c4ce00178h2.cif
_cod_data_source_block I
_cod_depositor_comments 'Adding full bibliography for 7216545.cif.'
_cod_database_code 7216545
_shelx_space_group_comment
;
The symmetry employed for this shelxl refinement is uniquely defined
by the following loop, which should always be used as a source of
symmetry information in preference to the above space-group names.
They are only intended as comments.
;
_shelx_estimated_absorpt_t_min 0.977
_shelx_estimated_absorpt_t_max 0.992
_shelxl_version_number 2013-4

loop_
_space_group_symop_operation_xyz
'x, y, z'
'-x+1/2, -y, z+1/2'
'-x, y, z'
'x+1/2, -y, z+1/2'

loop_
_atom_site_label
_atom_site_type_symbol
_atom_site_fract_x
_atom_site_fract_y
_atom_site_fract_z
_atom_site_U_iso_or_equiv
_atom_site_adp_type
_atom_site_occupancy
_atom_site_site_symmetry_order
_atom_site_calc_flag
_atom_site_refinement_flags_posn
_atom_site_refinement_flags_adp
_atom_site_refinement_flags_occupancy
O2A O 0.5000 0.14287(14) 0.64262(13) 0.0160(2) Uani 1 2 d S T P
N3B N 0.12557(9) 0.12688(10) 0.71045(10) 0.01222(15) Uani 1 1 d . . .
N4B N 0.0000 0.22349(17) 0.91277(15) 0.0158(2) Uani 1 2 d DS T P
N1B N 0.0000 0.02349(15) 0.49635(16) 0.0131(2) Uani 1 2 d S T P
C4B C 0.0000 0.15799(16) 0.77447(16) 0.0110(2) Uani 1 2 d S T P
H4B H -0.0840(12) 0.2679(16) 0.9497(18) 0.013 Uiso 1 1 d D U .
C5A C 0.5000 0.43922(17) 1.00219(19) 0.0140(3) Uani 1 2 d S T P
C2A C 0.5000 0.22795(17) 0.75191(17) 0.0122(2) Uani 1 2 d S T P
N1A N 0.37722(10) 0.27840(11) 0.81509(11) 0.01347(16) Uani 1 1 d D . .
H1A H 0.2885(13) 0.2321(16) 0.7811(18) 0.016 Uiso 1 1 d D U .
C4A C 0.36693(12) 0.37011(12) 0.94041(12) 0.01475(19) Uani 1 1 d . . .
N2B N 0.24074(10) 0.02946(12) 0.50216(12) 0.01872(19) Uani 1 1 d D . .
H2B2 H 0.3285(13) 0.0581(17) 0.5493(17) 0.022 Uiso 1 1 d D U .
H2B1 H 0.2365(18) -0.0207(18) 0.4065(13) 0.022 Uiso 1 1 d D U .
O4A O 0.25227(9) 0.39843(11) 0.99502(12) 0.02398(19) Uani 1 1 d . . .
C2B C 0.11863(11) 0.06051(12) 0.57057(11) 0.01202(17) Uani 1 1 d . . .
C8A C 0.5000 0.4354(2) 1.18084(19) 0.0186(3) Uani 1 2 d DS T P
H81 H 0.5849(14) 0.4863(18) 1.2198(19) 0.022 Uiso 1 1 d D U .
C7A C 0.5000 0.60307(18) 0.9496(2) 0.0178(3) Uani 1 2 d DS T P
H71 H 0.5884(13) 0.6418(16) 0.9955(18) 0.021 Uiso 1 1 d D U .
C10A C 0.5000 0.6287(2) 0.7759(2) 0.0266(4) Uani 1 2 d DS T P
H11 H 0.5845(15) 0.5877(19) 0.728(2) 0.032 Uiso 1 1 d D U .
H12 H 0.5000 0.7366(15) 0.758(3) 0.032 Uiso 1 2 d DS U P
C9A C 0.5000 0.2816(3) 1.2499(3) 0.0360(5) Uani 1 2 d DS T P
H91 H 0.5840(17) 0.225(2) 1.219(2) 0.043 Uiso 1 1 d D U .
H92 H 0.5000 0.288(3) 1.3634(15) 0.043 Uiso 1 2 d DS U P

loop_
_atom_site_aniso_label
_atom_site_aniso_U_11
_atom_site_aniso_U_22
_atom_site_aniso_U_33
_atom_site_aniso_U_23
_atom_site_aniso_U_13
_atom_site_aniso_U_12
O2A 0.0127(5) 0.0214(5) 0.0139(4) -0.0063(4) 0.000 0.000
N3B 0.0094(3) 0.0170(4) 0.0102(3) -0.0025(3) 0.0001(3) 0.0004(3)
N4B 0.0113(6) 0.0253(7) 0.0108(5) -0.0048(5) 0.000 0.000
N1B 0.0104(5) 0.0174(5) 0.0116(5) -0.0030(5) 0.000 0.000
C4B 0.0104(6) 0.0133(6) 0.0093(5) 0.0008(5) 0.000 0.000
C5A 0.0123(6) 0.0173(6) 0.0124(5) -0.0032(5) 0.000 0.000
C2A 0.0098(6) 0.0156(6) 0.0112(5) -0.0004(5) 0.000 0.000
N1A 0.0094(4) 0.0184(4) 0.0126(3) -0.0045(3) 0.0003(3) -0.0006(3)
C4A 0.0140(5) 0.0168(5) 0.0135(4) -0.0034(4) 0.0011(3) -0.0008(4)
N2B 0.0113(4) 0.0285(5) 0.0163(4) -0.0104(4) 0.0027(4) -0.0020(4)
O4A 0.0131(4) 0.0332(4) 0.0256(4) -0.0138(4) 0.0049(3) -0.0018(3)
C2B 0.0116(4) 0.0136(4) 0.0108(4) -0.0014(3) 0.0006(3) 0.0001(4)
C8A 0.0237(8) 0.0208(7) 0.0112(6) -0.0039(6) 0.000 0.000
C7A 0.0202(7) 0.0165(6) 0.0166(6) -0.0028(6) 0.000 0.000
C10A 0.0405(11) 0.0225(8) 0.0169(7) 0.0023(7) 0.000 0.000
C9A 0.0631(16) 0.0286(10) 0.0164(8) 0.0036(8) 0.000 0.000

loop_
_atom_type_symbol
_atom_type_description
_atom_type_scat_dispersion_real
_atom_type_scat_dispersion_imag
_atom_type_scat_source
C C 0.0033 0.0016 'International Tables Vol C Tables 4.2.6.8 and 6.1.1.4'
H H 0.0000 0.0000 'International Tables Vol C Tables 4.2.6.8 and 6.1.1.4'
N N 0.0061 0.0033 'International Tables Vol C Tables 4.2.6.8 and 6.1.1.4'
O O 0.0106 0.0060 'International Tables Vol C Tables 4.2.6.8 and 6.1.1.4'

loop_
_geom_angle_atom_site_label_1
_geom_angle_atom_site_label_2
_geom_angle_atom_site_label_3
_geom_angle
_geom_angle_site_symmetry_1
_geom_angle_site_symmetry_3
C4B N3B C2B 114.72(9) . .
C4B N4B H4B 119.4(10) . .
C2B N1B C2B 114.54(13) 3 .
N4B C4B N3B 117.51(6) . 3
N4B C4B N3B 117.51(6) . .
N3B C4B N3B 124.97(13) 3 .
C4A C5A C4A 113.78(13) . 3_655
C4A C5A C8A 110.14(9) . .
C4A C5A C8A 110.14(9) 3_655 .
C4A C5A C7A 107.15(9) . .
C4A C5A C7A 107.15(9) 3_655 .
C8A C5A C7A 108.25(13) . .
O2A C2A N1A 121.43(7) . .
O2A C2A N1A 121.43(7) . 3_655
N1A C2A N1A 117.13(13) . 3_655
C2A N1A C4A 125.49(10) . .
C2A N1A H1A 117.8(9) . .
C4A N1A H1A 115.7(9) . .
O4A C4A N1A 120.00(10) . .
O4A C4A C5A 121.70(11) . .
N1A C4A C5A 118.24(10) . .
C2B N2B H2B2 120.5(9) . .
C2B N2B H2B1 116.9(10) . .
H2B2 N2B H2B1 122.5(15) . .
N2B C2B N1B 117.83(10) . .
N2B C2B N3B 116.66(10) . .
N1B C2B N3B 125.51(10) . .
C9A C8A C5A 114.41(15) . .
C9A C8A H81 107.3(10) . .
C5A C8A H81 109.3(10) . .
C10A C7A C5A 115.78(14) . .
C10A C7A H71 109.9(9) . .
C5A C7A H71 102.8(9) . .
C7A C10A H11 111.0(11) . .
C7A C10A H12 107.8(17) . .
H11 C10A H12 108.1(14) . .
C8A C9A H91 111.7(13) . .
C8A C9A H92 109.6(16) . .
H91 C9A H92 107.7(15) . .

loop_
_geom_bond_atom_site_label_1
_geom_bond_atom_site_label_2
_geom_bond_distance
_geom_bond_site_symmetry_2
O2A C2A 1.2244(19) .
N3B C4B 1.3491(11) .
N3B C2B 1.3566(13) .
N4B C4B 1.339(2) .
N4B H4B 0.952(10) .
N1B C2B 1.3437(13) 3
N1B C2B 1.3438(13) .
C4B N3B 1.3491(11) 3
C5A C4A 1.5138(14) .
C5A C4A 1.5138(14) 3_655
C5A C8A 1.549(2) .
C5A C7A 1.562(2) .
C2A N1A 1.3713(12) .
C2A N1A 1.3713(12) 3_655
N1A C4A 1.3743(14) .
N1A H1A 0.990(11) .
C4A O4A 1.2184(14) .
N2B C2B 1.3363(14) .
N2B H2B2 0.967(11) .
N2B H2B1 0.948(11) .
C8A C9A 1.525(3) .
C8A H81 0.992(11) .
C7A C10A 1.524(3) .
C7A H71 0.996(11) .
C10A H11 0.979(11) .
C10A H12 0.997(12) .
C9A H91 0.988(12) .
C9A H92 0.985(13) .

loop_
_geom_hbond_atom_site_label_D
_geom_hbond_atom_site_label_H
_geom_hbond_atom_site_label_A
_geom_hbond_distance_DH
_geom_hbond_distance_HA
_geom_hbond_distance_DA
_geom_hbond_angle_DHA
_geom_hbond_site_symmetry_A
N4B H4B O4A 0.952(10) 2.036(11) 2.9718(12) 167.3(14) 3
N2B H2B2 O2A 0.967(11) 1.981(11) 2.9419(12) 172.7(14) .
N1A H1A N3B 0.990(11) 1.925(11) 2.9124(12) 174.9(13) .
N2B H2B1 N3B 0.948(11) 2.357(13) 3.1698(14) 143.6(14) 2_554

loop_
_geom_torsion_atom_site_label_1
_geom_torsion_atom_site_label_2
_geom_torsion_atom_site_label_3
_geom_torsion_atom_site_label_4
_geom_torsion
_geom_torsion_site_symmetry_1
_geom_torsion_site_symmetry_4
C2B N3B C4B N4B 179.93(13) . .
C2B N3B C4B N3B 0.6(2) . 3
O2A C2A N1A C4A 177.85(13) . .
N1A C2A N1A C4A -3.0(2) 3_655 .
C2A N1A C4A O4A -173.86(13) . .
C2A N1A C4A C5A 8.99(18) . .
C4A C5A C4A O4A 169.24(9) 3_655 .
C8A C5A C4A O4A 45.03(17) . .
C7A C5A C4A O4A -72.51(16) . .
C4A C5A C4A N1A -13.67(19) 3_655 .
C8A C5A C4A N1A -137.88(12) . .
C7A C5A C4A N1A 104.58(12) . .
C2B N1B C2B N2B -178.80(8) 3 .
C2B N1B C2B N3B 1.4(2) 3 .
C4B N3B C2B N2B 179.17(11) . .
C4B N3B C2B N1B -1.05(16) . .
C4A C5A C8A C9A 63.15(9) . .
C4A C5A C8A C9A -63.15(9) 3_655 .
C7A C5A C8A C9A 180.000(1) . .
C4A C5A C7A C10A -61.24(9) . .
C4A C5A C7A C10A 61.24(9) 3_655 .
C8A C5A C7A C10A 180.000(1) . .
